data_9012892
loop_
_publ_author_name
'Li, J. J.'
'Zhou, J. L.'
'Dong, W.'

_publ_section_title
;
 The structure of amarillite
;
_journal_name_full 'Chinese Science Bulletin'
_journal_page_first 2073
_journal_page_last 2075
_journal_volume 35
_journal_year 1990
_chemical_compound_source 'Qinghai Province, China'
_chemical_formula_sum 'Fe H12 Na O14 S2'
_chemical_name_mineral Amarillite
_space_group_IT_number 15
_symmetry_space_group_name_Hall '-C 2yc'
_symmetry_space_group_name_H-M 'C 1 2/c 1'
_cell_angle_alpha 90
_cell_angle_beta 95.495
_cell_angle_gamma 90
_cell_formula_units_Z 4
_cell_length_a 8.4190
_cell_length_b 10.8409
_cell_length_c 12.4717
_cell_volume 1133.055
_database_code_amcsd 0012226
_exptl_crystal_density_diffrn 2.222
_cod_original_formula_sum 'Na Fe S2 O14 H12'
_cod_database_code 9012892

loop_
_space_group_symop_operation_xyz
x,y,z
1/2+x,1/2+y,z
x,-y,1/2+z
1/2+x,1/2-y,1/2+z
-x,y,1/2-z
1/2-x,1/2+y,1/2-z
-x,-y,-z
1/2-x,1/2-y,-z

loop_
_atom_site_aniso_label
_atom_site_aniso_U_11
_atom_site_aniso_U_22
_atom_site_aniso_U_33
_atom_site_aniso_U_12
_atom_site_aniso_U_13
_atom_site_aniso_U_23
Na 0.02950 0.04060 0.01970 0.00000 0.00850 0.00000
Fe3+ 0.02390 0.02130 0.01030 0.00110 0.00630 0.00250
S 0.02640 0.01790 0.01210 0.00130 0.00550 0.00160
O1 0.04060 0.02520 0.02420 0.00190 -0.00640 0.00090
Wat2 0.03510 0.03530 0.01860 0.00910 -0.00480 -0.00640
Wat3 0.03350 0.07480 0.02020 -0.01560 0.01290 0.00010
O4 0.03810 0.02220 0.01560 -0.00330 0.00700 -0.00380
O5 0.03690 0.02290 0.02530 -0.00370 0.00370 0.00840
O6 0.03920 0.03640 0.03320 0.01100 0.02260 0.00280
Wat7 0.04830 0.03730 0.02360 0.01140 0.00670 -0.00090

loop_
_atom_site_label
_atom_site_fract_x
_atom_site_fract_y
_atom_site_fract_z
_atom_site_U_iso_or_equiv
_atom_site_type_symbol
_atom_site_attached_hydrogens
Na 0.00000 0.91671 0.25000 0.02950 Na 0
Fe3+ 0.50000 0.00000 0.50000 0.01820 Fe 0
S 0.25833 0.14758 0.32305 0.01850 S 0
O1 0.39665 0.12949 0.40659 0.03060 O 0
Wat2 0.53629 0.12204 0.62044 0.03010 O 2
Wat3 0.70936 0.04432 0.44719 0.04220 O 2
O4 0.24068 0.03375 0.25903 0.02500 O 0
O5 0.29336 0.25360 0.25852 0.02830 O 0
O6 0.11309 0.16700 0.37797 0.03500 O 0
Wat7 0.04401 0.13623 0.93807 0.03620 O 2

loop_
_cod_changelog_entry_id
_cod_changelog_entry_author
_cod_changelog_entry_date
_cod_changelog_entry_text
1
;cod-tools version 3.8.0
Id: cif_guess_AMCSD_atom_types 9574 2023-05-10 09:00:05Z saulius
;
2023-05-10T18:54:21+03:00
;Derived atom types and hydrogen counts
from atom names that follow the AMCSD naming convention
(Wat == water, O-H == hydroxyl).
;

loop_
_cod_related_entry_id
_cod_related_entry_database
_cod_related_entry_code
1 AMCSD 0012226
